data_4303050
loop_
_publ_author_name
'Cheng-Shiuan Lee'
'Sue-Lein Wang'
'Yen-Hung Chen'
'Kwang-Hwa Lii'

_publ_section_title
;
Flux Synthesis of Salt-Inclusion Uranyl Silicates: [K3Cs4F][(UO2)3(Si2O7)2]
and [NaRb6F][(UO2)3(Si2O7)2]
;
_journal_name_full 'Inorganic Chemistry'
_journal_page_first 8357
_journal_page_last 8361
_journal_paper_doi 10.1021/ic901001n
_journal_volume 48
_journal_year 2009
_chemical_formula_moiety '[Cs4K3F][(UO2)3(Si2O7)2]'
_chemical_formula_sum 'Cs4 F K3 O20 Si4 U3'
_chemical_formula_weight 1814.39
_chemical_name_systematic
; 
 ? 
;
_space_group_IT_number 36
_symmetry_cell_setting orthorhombic
_symmetry_space_group_name_Hall 'C 2c -2'
_symmetry_space_group_name_H-M 'C m c 21'
_atom_sites_solution_primary direct
_atom_sites_solution_secondary difmap
_audit_creation_method SHELXL-97
_cell_angle_alpha 90.00
_cell_angle_beta 90.00
_cell_angle_gamma 90.00
_cell_formula_units_Z 4
_cell_length_a 7.8095(3)
_cell_length_b 22.2819(7)
_cell_length_c 14.0861(4)
_cell_measurement_reflns_used 3206
_cell_measurement_temperature 296(2)
_cell_measurement_theta_max 25
_cell_measurement_theta_min 2.5
_cell_volume 2451.13(14)
_computing_cell_refinement 'Bruker SMART'
_computing_data_collection 'Bruker SMART'
_computing_data_reduction 'Bruker SHELXTL'
_computing_molecular_graphics 'Bruker SHELXTL'
_computing_publication_material 'Bruker SHELXTL'
_computing_structure_refinement 'SHELXL-97 (Sheldrick, 2008)'
_computing_structure_solution 'SHELXS-97 (Sheldrick, 2008)'
_diffrn_ambient_temperature 296(2)
_diffrn_measured_fraction_theta_full 1.000
_diffrn_measured_fraction_theta_max 1.000
_diffrn_measurement_device_type 'CCD area detector'
_diffrn_measurement_method 'phi and omega scans'
_diffrn_radiation_monochromator graphite
_diffrn_radiation_source 'fine-focus sealed tube'
_diffrn_radiation_type MoK\a
_diffrn_radiation_wavelength 0.71073
_diffrn_reflns_av_R_equivalents 0.0264
_diffrn_reflns_av_sigmaI/netI 0.0340
_diffrn_reflns_limit_h_max 10
_diffrn_reflns_limit_h_min -8
_diffrn_reflns_limit_k_max 29
_diffrn_reflns_limit_k_min -29
_diffrn_reflns_limit_l_max 18
_diffrn_reflns_limit_l_min -17
_diffrn_reflns_number 7035
_diffrn_reflns_theta_full 28.26
_diffrn_reflns_theta_max 28.26
_diffrn_reflns_theta_min 1.83
_exptl_absorpt_coefficient_mu 26.422
_exptl_absorpt_correction_T_max 0.7457
_exptl_absorpt_correction_T_min 0.3789
_exptl_absorpt_correction_type empirical
_exptl_absorpt_process_details 'SADABS program'
_exptl_crystal_colour Yellow
_exptl_crystal_density_diffrn 4.917
_exptl_crystal_density_meas ?
_exptl_crystal_density_method .
_exptl_crystal_description Columnar
_exptl_crystal_F_000 3112
_exptl_crystal_size_max 0.175
_exptl_crystal_size_mid 0.025
_exptl_crystal_size_min 0.025
_refine_diff_density_max 1.601
_refine_diff_density_min -2.326
_refine_diff_density_rms 0.319
_refine_ls_abs_structure_details 'Flack H D (1983), Acta Cryst. A39, 876-881'
_refine_ls_abs_structure_Flack 0.493(10)
_refine_ls_extinction_coef 0.000210(17)
_refine_ls_extinction_expression Fc^*^=kFc[1+0.001xFc^2^\l^3^/sin(2\q)]^-1/4^
_refine_ls_extinction_method SHELXL
_refine_ls_goodness_of_fit_ref 1.114
_refine_ls_matrix_type full
_refine_ls_number_parameters 183
_refine_ls_number_reflns 3072
_refine_ls_number_restraints 1
_refine_ls_restrained_S_all 1.114
_refine_ls_R_factor_all 0.0285
_refine_ls_R_factor_gt 0.0262
_refine_ls_shift/su_max 0.002
_refine_ls_shift/su_mean 0.000
_refine_ls_structure_factor_coef Fsqd
_refine_ls_weighting_details 'calc w=1/[\s^2^(Fo^2^)+(0.0300P)^2^+49.1314P] where P=(Fo^2^+2Fc^2^)/3'
_refine_ls_weighting_scheme calc
_refine_ls_wR_factor_gt 0.0694
_refine_ls_wR_factor_ref 0.0703
_reflns_number_gt 2910
_reflns_number_total 3072
_reflns_threshold_expression >2sigma(I)
_cod_data_source_file ic901001n_si_002_1.cif
_cod_data_source_block CsKFUSiO
_cod_depositor_comments
;
The following automatic conversions were performed:
'_symmetry_cell_setting' value 'Orthorhombic' changed to 'orthorhombic'
according to '/home/saulius/struct/CIF-dictionaries/cif_core.dic'
dictionary named 'cif_core.dic' version 2.4.1 from 2010-06-29.

Automatic conversion script
Id: cif_fix_enum 1527 2010-12-29 10:47:43Z saulius 
;
_cod_database_code 4303050

loop_
_symmetry_equiv_pos_as_xyz
'x, y, z'
'-x, -y, z+1/2'
'x, -y, z+1/2'
'-x, y, z'
'x+1/2, y+1/2, z'
'-x+1/2, -y+1/2, z+1/2'
'x+1/2, -y+1/2, z+1/2'
'-x+1/2, y+1/2, z'

loop_
_atom_site_label
_atom_site_type_symbol
_atom_site_fract_x
_atom_site_fract_y
_atom_site_fract_z
_atom_site_U_iso_or_equiv
_atom_site_adp_type
_atom_site_occupancy
_atom_site_symmetry_multiplicity
_atom_site_calc_flag
_atom_site_refinement_flags
_atom_site_disorder_assembly
_atom_site_disorder_group
Cs1 Cs -0.25220(10) -0.03829(6) 0.16889(8) 0.0241(3) Uani 1 1 d . . .
Cs2 Cs 0.24588(12) 0.28682(6) 0.28251(8) 0.0276(3) Uani 1 1 d . . .
K1 K -0.5000 -0.1190(2) -0.2678(3) 0.0144(8) Uani 1 2 d S . .
K2 K 0.5000 0.3329(2) 0.0224(3) 0.0177(10) Uani 1 2 d S . .
K3 K 0.0000 0.0874(2) -0.0653(4) 0.0186(10) Uani 1 2 d S . .
U1 U 0.0000 0.12589(4) 0.22010(5) 0.00853(12) Uani 1 2 d S . .
U2 U -0.5000 -0.17415(3) -0.00432(4) 0.00636(14) Uani 1 2 d S . .
U3 U -0.5000 -0.07434(3) 0.44694(4) 0.00683(14) Uani 1 2 d S . .
Si1 Si -0.2997(5) -0.19888(14) 0.5537(2) 0.0075(5) Uani 1 1 d . . .
Si2 Si -0.2011(4) -0.05394(13) -0.0919(2) 0.0068(5) Uani 1 1 d . . .
O1 O -0.2856(12) -0.2402(4) 0.0174(6) 0.0099(17) Uani 1 1 d . . .
O2 O 0.2109(13) 0.1766(4) 0.1489(6) 0.0127(17) Uani 1 1 d . . .
O3 O -0.3062(11) -0.1473(3) 0.4719(6) 0.0120(17) Uani 1 1 d . . .
O4 O 0.5000 0.2158(5) 0.0841(7) 0.011(2) Uani 1 2 d S . .
O5 O -0.2843(13) -0.0125(4) 0.4186(7) 0.018(2) Uani 1 1 d . . .
O6 O 0.0000 -0.0500(5) -0.0539(7) 0.011(2) Uani 1 2 d S . .
O7 O 0.1954(13) 0.0714(4) 0.2961(6) 0.0158(18) Uani 1 1 d . . .
O8 O -0.2970(12) -0.1037(4) -0.0261(6) 0.0129(16) Uani 1 1 d . . .
O9 O 0.0000 0.1804(5) 0.3161(10) 0.017(3) Uani 1 2 d S . .
O10 O 0.0000 0.0695(6) 0.1276(9) 0.018(3) Uani 1 2 d S . .
O11 O -0.5000 -0.1950(6) -0.1298(8) 0.014(2) Uani 1 2 d S . .
O12 O -0.5000 -0.1557(6) 0.1230(9) 0.017(3) Uani 1 2 d S . .
O13 O -0.5000 -0.0936(6) 0.3223(8) 0.016(3) Uani 1 2 d S . .
O14 O -0.5000 -0.0547(6) 0.5727(9) 0.019(3) Uani 1 2 d S . .
F1 F 0.0000 -0.1246(8) 0.2287(13) 0.044(3) Uani 1 2 d S . .

loop_
_atom_site_aniso_label
_atom_site_aniso_U_11
_atom_site_aniso_U_22
_atom_site_aniso_U_33
_atom_site_aniso_U_23
_atom_site_aniso_U_13
_atom_site_aniso_U_12
Cs1 0.0219(8) 0.0222(6) 0.0282(6) -0.0023(5) -0.0021(3) 0.0002(3)
Cs2 0.0285(9) 0.0245(7) 0.0297(6) -0.0031(5) 0.0005(3) -0.0026(3)
K1 0.0137(16) 0.022(2) 0.008(2) -0.0003(15) 0.000 0.000
K2 0.010(2) 0.0115(17) 0.032(3) 0.0099(16) 0.000 0.000
K3 0.011(2) 0.0160(19) 0.028(2) -0.0032(18) 0.000 0.000
U1 0.0070(2) 0.0109(2) 0.0076(2) 0.00242(17) 0.000 0.000
U2 0.0051(3) 0.0061(3) 0.0079(3) 0.0013(2) 0.000 0.000
U3 0.0062(3) 0.0063(3) 0.0080(3) 0.0008(2) 0.000 0.000
Si1 0.0059(15) 0.0090(13) 0.0076(12) -0.0023(10) -0.0028(11) 0.0002(12)
Si2 0.0040(14) 0.0059(13) 0.0105(13) -0.0006(10) 0.0011(11) 0.0016(11)
O1 0.008(4) 0.004(4) 0.018(4) 0.004(3) -0.004(4) 0.002(3)
O2 0.013(4) 0.016(4) 0.010(4) -0.003(3) 0.006(4) -0.004(4)
O3 0.007(4) 0.007(4) 0.021(5) 0.005(3) -0.001(3) 0.005(3)
O4 0.009(5) 0.012(5) 0.012(5) -0.004(4) 0.000 0.000
O5 0.005(4) 0.015(5) 0.035(6) 0.006(4) 0.000(4) -0.005(4)
O6 0.006(5) 0.014(5) 0.012(5) -0.008(5) 0.000 0.000
O7 0.010(5) 0.021(5) 0.016(4) 0.005(3) 0.002(4) 0.004(4)
O8 0.011(4) 0.013(4) 0.014(4) 0.004(3) 0.001(3) -0.002(3)
O9 0.018(7) 0.013(6) 0.022(7) -0.003(5) 0.000 0.000
O10 0.023(8) 0.018(7) 0.014(6) 0.002(5) 0.000 0.000
O11 0.016(6) 0.018(6) 0.009(5) -0.008(5) 0.000 0.000
O12 0.024(7) 0.014(6) 0.013(6) -0.002(5) 0.000 0.000
O13 0.021(7) 0.018(6) 0.009(5) -0.002(5) 0.000 0.000
O14 0.016(7) 0.021(7) 0.018(7) 0.002(6) 0.000 0.000
F1 0.040(7) 0.043(6) 0.048(7) 0.008(6) 0.000 0.000

loop_
_atom_type_symbol
_atom_type_description
_atom_type_scat_dispersion_real
_atom_type_scat_dispersion_imag
_atom_type_scat_source
O O 0.0106 0.0060 'International Tables Vol C Tables 4.2.6.8 and 6.1.1.4'
F F 0.0171 0.0103 'International Tables Vol C Tables 4.2.6.8 and 6.1.1.4'
Si Si 0.0817 0.0704 'International Tables Vol C Tables 4.2.6.8 and 6.1.1.4'
K K 0.2009 0.2494 'International Tables Vol C Tables 4.2.6.8 and 6.1.1.4'
Cs Cs -0.3680 2.1192 'International Tables Vol C Tables 4.2.6.8 and 6.1.1.4'
U U -9.6767 9.6646 'International Tables Vol C Tables 4.2.6.8 and 6.1.1.4'

loop_
_geom_angle_atom_site_label_1
_geom_angle_atom_site_label_2
_geom_angle_atom_site_label_3
_geom_angle
_geom_angle_site_symmetry_1
_geom_angle_site_symmetry_3
_geom_angle_publ_flag
F1 Cs1 O7 105.2(4) . 4 ?
F1 Cs1 O8 91.3(4) . . ?
O7 Cs1 O8 154.3(2) 4 . ?
F1 Cs1 O14 171.1(4) . 2_454 ?
O7 Cs1 O14 79.4(3) 4 2_454 ?
O8 Cs1 O14 81.9(3) . 2_454 ?
F1 Cs1 O13 87.6(3) . . ?
O7 Cs1 O13 90.0(3) 4 . ?
O8 Cs1 O13 110.6(3) . . ?
O14 Cs1 O13 100.1(2) 2_454 . ?
F1 Cs1 O10 97.8(3) . . ?
O7 Cs1 O10 53.9(3) 4 . ?
O8 Cs1 O10 105.2(3) . . ?
O14 Cs1 O10 78.7(2) 2_454 . ?
O13 Cs1 O10 143.7(3) . . ?
F1 Cs1 O12 85.9(3) . . ?
O7 Cs1 O12 145.9(2) 4 . ?
O8 Cs1 O12 52.9(3) . . ?
O14 Cs1 O12 94.4(3) 2_454 . ?
O13 Cs1 O12 57.8(2) . . ?
O10 Cs1 O12 158.0(3) . . ?
F1 Cs1 O5 82.4(4) . . ?
O7 Cs1 O5 46.0(2) 4 . ?
O8 Cs1 O5 158.7(2) . . ?
O14 Cs1 O5 106.0(3) 2_454 . ?
O13 Cs1 O5 49.1(2) . . ?
O10 Cs1 O5 95.9(3) . . ?
O12 Cs1 O5 106.1(3) . . ?
F1 Cs1 O5 121.9(4) . 3_554 ?
O7 Cs1 O5 108.8(2) 4 3_554 ?
O8 Cs1 O5 45.6(2) . 3_554 ?
O14 Cs1 O5 49.3(3) 2_454 3_554 ?
O13 Cs1 O5 136.8(2) . 3_554 ?
O10 Cs1 O5 68.6(3) . 3_554 ?
O12 Cs1 O5 90.9(3) . 3_554 ?
O5 Cs1 O5 151.82(10) . 3_554 ?
F1 Cs1 Si2 98.8(4) . . ?
O7 Cs1 Si2 129.67(17) 4 . ?
O8 Cs1 Si2 25.75(16) . . ?
O14 Cs1 Si2 72.6(2) 2_454 . ?
O13 Cs1 Si2 135.1(2) . . ?
O10 Cs1 Si2 79.7(2) . . ?
O12 Cs1 Si2 78.2(2) . . ?
O5 Cs1 Si2 175.59(16) . . ?
O5 Cs1 Si2 25.27(15) 3_554 . ?
F1 Cs1 O6 80.7(4) . . ?
O7 Cs1 O6 118.3(2) 4 . ?
O8 Cs1 O6 44.3(2) . . ?
O14 Cs1 O6 90.5(2) 2_454 . ?
O13 Cs1 O6 151.3(3) . . ?
O10 Cs1 O6 64.4(3) . . ?
O12 Cs1 O6 95.1(2) . . ?
O5 Cs1 O6 151.68(18) . . ?
O5 Cs1 O6 41.80(19) 3_554 . ?
Si2 Cs1 O6 25.85(10) . . ?
F1 Cs1 Cs1 133.2(2) . 4_455 ?
O7 Cs1 Cs1 98.33(19) 4 4_455 ?
O8 Cs1 Cs1 83.59(17) . 4_455 ?
O14 Cs1 Cs1 51.98(15) 2_454 4_455 ?
O13 Cs1 Cs1 52.13(14) . 4_455 ?
O10 Cs1 Cs1 128.56(14) . 4_455 ?
O12 Cs1 Cs1 54.32(13) . 4_455 ?
O5 Cs1 Cs1 85.98(16) . 4_455 ?
O5 Cs1 Cs1 86.13(15) 3_554 4_455 ?
Si2 Cs1 Cs1 96.18(6) . 4_455 ?
O6 Cs1 Cs1 122.02(8) . 4_455 ?
F1 Cs2 O3 89.6(4) 5 5 ?
F1 Cs2 O9 171.3(4) 5 . ?
O3 Cs2 O9 98.7(3) 5 . ?
F1 Cs2 O11 96.6(3) 5 2 ?
O3 Cs2 O11 93.1(3) 5 2 ?
O9 Cs2 O11 80.3(2) . 2 ?
F1 Cs2 O2 116.1(4) 5 . ?
O3 Cs2 O2 153.2(2) 5 . ?
O9 Cs2 O2 55.3(3) . . ?
O11 Cs2 O2 77.1(3) 2 . ?
F1 Cs2 O12 87.4(3) 5 5 ?
O3 Cs2 O12 109.7(3) 5 5 ?
O9 Cs2 O12 92.4(3) . 5 ?
O11 Cs2 O12 156.9(3) 2 5 ?
O2 Cs2 O12 80.7(3) . 5 ?
F1 Cs2 O13 83.9(3) 5 5 ?
O3 Cs2 O13 52.8(2) 5 5 ?
O9 Cs2 O13 103.3(2) . 5 ?
O11 Cs2 O13 145.9(3) 2 5 ?
O2 Cs2 O13 133.1(3) . 5 ?
O12 Cs2 O13 57.0(2) 5 5 ?
F1 Cs2 O1 113.0(4) 5 2 ?
O3 Cs2 O1 47.9(2) 5 2 ?
O9 Cs2 O1 71.4(3) . 2 ?
O11 Cs2 O1 50.9(3) 2 2 ?
O2 Cs2 O1 110.3(2) . 2 ?
O12 Cs2 O1 146.6(2) 5 2 ?
O13 Cs2 O1 97.5(3) 5 2 ?
F1 Cs2 O4 74.5(4) 5 . ?
O3 Cs2 O4 155.89(19) 5 . ?
O9 Cs2 O4 96.8(3) . . ?
O11 Cs2 O4 71.5(3) 2 . ?
O2 Cs2 O4 42.8(2) . . ?
O12 Cs2 O4 87.9(2) 5 . ?
O13 Cs2 O4 139.7(3) 5 . ?
O1 Cs2 O4 122.1(2) 2 . ?
F1 Cs2 O1 84.0(4) 5 5 ?
O3 Cs2 O1 157.4(2) 5 5 ?
O9 Cs2 O1 89.3(3) . 5 ?
O11 Cs2 O1 109.2(3) 2 5 ?
O2 Cs2 O1 43.3(2) . 5 ?
O12 Cs2 O1 48.5(2) 5 5 ?
O13 Cs2 O1 104.8(2) 5 5 ?
O1 Cs2 O1 153.46(5) 2 5 ?
O4 Cs2 O1 40.38(18) . 5 ?
F1 Cs2 Si1 93.1(4) 5 2_554 ?
O3 Cs2 Si1 177.24(16) 5 2_554 ?
O9 Cs2 Si1 78.6(2) . 2_554 ?
O11 Cs2 Si1 85.8(2) 2 2_554 ?
O2 Cs2 Si1 24.08(16) . 2_554 ?
O12 Cs2 Si1 71.3(2) 5 2_554 ?
O13 Cs2 Si1 128.3(2) 5 2_554 ?
O1 Cs2 Si1 130.03(15) 2 2_554 ?
O4 Cs2 Si1 25.41(10) . 2_554 ?
O1 Cs2 Si1 24.29(14) 5 2_554 ?
F1 Cs2 Cs2 133.2(2) 5 4 ?
O3 Cs2 Cs2 82.39(17) 5 4 ?
O9 Cs2 Cs2 51.54(14) . 4 ?
O11 Cs2 Cs2 129.72(14) 2 4 ?
O2 Cs2 Cs2 84.95(19) . 4 ?
O12 Cs2 Cs2 53.40(13) 5 4 ?
O13 Cs2 Cs2 54.80(13) 5 4 ?
O1 Cs2 Cs2 95.11(16) 2 4 ?
O4 Cs2 Cs2 121.71(8) . 4 ?
O1 Cs2 Cs2 86.28(15) 5 4 ?
Si1 Cs2 Cs2 96.36(6) 2_554 4 ?
O11 K1 O14 171.5(5) . 1_554 ?
O11 K1 O7 90.4(3) . 2_554 ?
O14 K1 O7 93.9(3) 1_554 2_554 ?
O11 K1 O7 90.4(3) . 3_454 ?
O14 K1 O7 93.9(3) 1_554 3_454 ?
O7 K1 O7 119.3(4) 2_554 3_454 ?
O11 K1 O2 90.8(3) . 3_454 ?
O14 K1 O2 84.0(3) 1_554 3_454 ?
O7 K1 O2 172.7(3) 2_554 3_454 ?
O7 K1 O2 67.90(18) 3_454 3_454 ?
O11 K1 O2 90.8(3) . 2_554 ?
O14 K1 O2 84.0(3) 1_554 2_554 ?
O7 K1 O2 67.90(18) 2_554 2_554 ?
O7 K1 O2 172.7(3) 3_454 2_554 ?
O2 K1 O2 104.8(4) 3_454 2_554 ?
O11 K1 O4 93.0(4) . 2_554 ?
O14 K1 O4 78.5(4) 1_554 2_554 ?
O7 K1 O4 120.3(2) 2_554 2_554 ?
O7 K1 O4 120.3(2) 3_454 2_554 ?
O2 K1 O4 52.43(19) 3_454 2_554 ?
O2 K1 O4 52.43(19) 2_554 2_554 ?
O11 K1 Si1 102.1(3) . 4_454 ?
O14 K1 Si1 70.4(3) 1_554 4_454 ?
O7 K1 Si1 145.8(2) 2_554 4_454 ?
O7 K1 Si1 92.6(2) 3_454 4_454 ?
O2 K1 Si1 27.10(19) 3_454 4_454 ?
O2 K1 Si1 80.1(2) 2_554 4_454 ?
O4 K1 Si1 28.81(9) 2_554 4_454 ?
O11 K1 Si1 102.1(3) . 1_554 ?
O14 K1 Si1 70.4(3) 1_554 1_554 ?
O7 K1 Si1 92.6(2) 2_554 1_554 ?
O7 K1 Si1 145.8(2) 3_454 1_554 ?
O2 K1 Si1 80.1(2) 3_454 1_554 ?
O2 K1 Si1 27.10(19) 2_554 1_554 ?
O4 K1 Si1 28.81(9) 2_554 1_554 ?
Si1 K1 Si1 53.86(13) 4_454 1_554 ?
O11 K1 Si2 75.7(2) . 4_455 ?
O14 K1 Si2 110.7(2) 1_554 4_455 ?
O7 K1 Si2 100.1(2) 2_554 4_455 ?
O7 K1 Si2 23.9(2) 3_454 4_455 ?
O2 K1 Si2 87.25(18) 3_454 4_455 ?
O2 K1 Si2 162.2(2) 2_554 4_455 ?
O4 K1 Si2 138.36(10) 2_554 4_455 ?
Si1 K1 Si2 113.80(9) 4_454 4_455 ?
Si1 K1 Si2 167.13(11) 1_554 4_455 ?
O11 K1 Si2 75.7(2) . . ?
O14 K1 Si2 110.7(2) 1_554 . ?
O7 K1 Si2 23.9(2) 2_554 . ?
O7 K1 Si2 100.1(2) 3_454 . ?
O2 K1 Si2 162.2(2) 3_454 . ?
O2 K1 Si2 87.25(18) 2_554 . ?
O4 K1 Si2 138.36(10) 2_554 . ?
Si1 K1 Si2 167.13(11) 4_454 . ?
Si1 K1 Si2 113.80(9) 1_554 . ?
Si2 K1 Si2 78.22(13) 4_455 . ?
O11 K1 U2 22.8(3) . . ?
O14 K1 U2 165.8(3) 1_554 . ?
O7 K1 U2 79.1(2) 2_554 . ?
O7 K1 U2 79.1(2) 3_454 . ?
O2 K1 U2 104.4(2) 3_454 . ?
O2 K1 U2 104.4(2) 2_554 . ?
O4 K1 U2 115.7(2) 2_554 . ?
Si1 K1 U2 121.94(14) 4_454 . ?
Si1 K1 U2 121.94(14) 1_554 . ?
Si2 K1 U2 59.16(8) 4_455 . ?
Si2 K1 U2 59.16(8) . . ?
O4 K2 O1 56.5(2) . 5 ?
O4 K2 O1 56.5(2) . 8 ?
O1 K2 O1 107.6(4) 5 8 ?
O4 K2 O8 123.77(19) . 8 ?
O1 K2 O8 163.7(3) 5 8 ?
O1 K2 O8 67.8(2) 8 8 ?
O4 K2 O8 123.77(19) . 5 ?
O1 K2 O8 67.8(2) 5 5 ?
O1 K2 O8 163.7(3) 8 5 ?
O8 K2 O8 111.8(4) 8 5 ?
O4 K2 O6 176.0(3) . 5 ?
O1 K2 O6 122.4(2) 5 5 ?
O1 K2 O6 122.4(2) 8 5 ?
O8 K2 O6 55.98(19) 8 5 ?
O8 K2 O6 55.98(19) 5 5 ?
O4 K2 O9 102.6(4) . 6_554 ?
O1 K2 O9 85.1(3) 5 6_554 ?
O1 K2 O9 85.1(3) 8 6_554 ?
O8 K2 O9 79.0(2) 8 6_554 ?
O8 K2 O9 79.0(2) 5 6_554 ?
O6 K2 O9 73.4(3) 5 6_554 ?
O4 K2 F1 89.6(4) . 5 ?
O1 K2 F1 101.9(3) 5 5 ?
O1 K2 F1 101.9(3) 8 5 ?
O8 K2 F1 94.4(3) 8 5 ?
O8 K2 F1 94.4(3) 5 5 ?
O6 K2 F1 94.4(4) 5 5 ?
O9 K2 F1 167.8(4) 6_554 5 ?
O4 K2 Si2 149.15(14) . 8 ?
O1 K2 Si2 143.4(2) 5 8 ?
O1 K2 Si2 93.03(19) 8 8 ?
O8 K2 Si2 28.62(19) 8 8 ?
O8 K2 Si2 83.8(2) 5 8 ?
O6 K2 Si2 29.37(9) 5 8 ?
O9 K2 Si2 66.5(2) 6_554 8 ?
F1 K2 Si2 102.8(3) 5 8 ?
O4 K2 Si2 149.15(14) . 5 ?
O1 K2 Si2 93.03(19) 5 5 ?
O1 K2 Si2 143.4(2) 8 5 ?
O8 K2 Si2 83.8(2) 8 5 ?
O8 K2 Si2 28.62(19) 5 5 ?
O6 K2 Si2 29.37(9) 5 5 ?
O9 K2 Si2 66.5(2) 6_554 5 ?
F1 K2 Si2 102.8(3) 5 5 ?
Si2 K2 Si2 55.40(13) 8 5 ?
O4 K2 Si1 29.03(10) . 2_554 ?
O1 K2 Si1 27.61(19) 5 2_554 ?
O1 K2 Si1 81.7(2) 8 2_554 ?
O8 K2 Si1 148.8(2) 8 2_554 ?
O8 K2 Si1 95.38(19) 5 2_554 ?
O6 K2 Si1 149.49(13) 5 2_554 ?
O9 K2 Si1 92.3(2) 6_554 2_554 ?
F1 K2 Si1 98.5(3) 5 2_554 ?
Si2 K2 Si1 158.61(17) 8 2_554 ?
Si2 K2 Si1 120.23(8) 5 2_554 ?
O4 K2 Si1 29.03(10) . 3_654 ?
O1 K2 Si1 81.7(2) 5 3_654 ?
O1 K2 Si1 27.61(19) 8 3_654 ?
O8 K2 Si1 95.38(19) 8 3_654 ?
O8 K2 Si1 148.8(2) 5 3_654 ?
O6 K2 Si1 149.49(13) 5 3_654 ?
O9 K2 Si1 92.3(2) 6_554 3_654 ?
F1 K2 Si1 98.5(3) 5 3_654 ?
Si2 K2 Si1 120.23(8) 8 3_654 ?
Si2 K2 Si1 158.61(17) 5 3_654 ?
Si1 K2 Si1 54.78(14) 2_554 3_654 ?
O10 K3 O5 89.6(3) . 3_554 ?
O10 K3 O5 89.6(3) . 2_554 ?
O5 K3 O5 105.7(4) 3_554 2_554 ?
O10 K3 O3 83.3(2) . 2_554 ?
O5 K3 O3 170.2(3) 3_554 2_554 ?
O5 K3 O3 67.6(2) 2_554 2_554 ?
O10 K3 O3 83.3(2) . 3_554 ?
O5 K3 O3 67.6(2) 3_554 3_554 ?
O5 K3 O3 170.2(3) 2_554 3_554 ?
O3 K3 O3 118.0(3) 2_554 3_554 ?
O10 K3 F1 172.4(5) . 2_554 ?
O5 K3 F1 95.0(3) 3_554 2_554 ?
O5 K3 F1 95.0(3) 2_554 2_554 ?
O3 K3 F1 92.8(3) 2_554 2_554 ?
O3 K3 F1 92.8(3) 3_554 2_554 ?
O10 K3 O6 78.7(3) . . ?
O5 K3 O6 53.6(2) 3_554 . ?
O5 K3 O6 53.6(2) 2_554 . ?
O3 K3 O6 117.95(18) 2_554 . ?
O3 K3 O6 117.95(18) 3_554 . ?
F1 K3 O6 109.0(4) 2_554 . ?
O10 K3 Si2 88.6(3) . . ?
O5 K3 Si2 26.5(2) 3_554 . ?
O5 K3 Si2 79.2(2) 2_554 . ?
O3 K3 Si2 145.8(2) 2_554 . ?
O3 K3 Si2 93.77(17) 3_554 . ?
F1 K3 Si2 98.2(3) 2_554 . ?
O6 K3 Si2 27.98(9) . . ?
O10 K3 Si2 88.6(3) . 4 ?
O5 K3 Si2 79.2(2) 3_554 4 ?
O5 K3 Si2 26.5(2) 2_554 4 ?
O3 K3 Si2 93.77(17) 2_554 4 ?
O3 K3 Si2 145.8(2) 3_554 4 ?
F1 K3 Si2 98.2(3) 2_554 4 ?
O6 K3 Si2 27.98(9) . 4 ?
Si2 K3 Si2 52.69(13) . 4 ?
O10 K3 Si1 70.0(2) . 2_554 ?
O5 K3 Si1 156.5(3) 3_554 2_554 ?
O5 K3 Si1 86.4(2) 2_554 2_554 ?
O3 K3 Si1 22.55(17) 2_554 2_554 ?
O3 K3 Si1 97.6(2) 3_554 2_554 ?
F1 K3 Si1 104.1(3) 2_554 2_554 ?
O6 K3 Si1 129.01(17) . 2_554 ?
Si2 K3 Si1 154.32(16) . 2_554 ?
Si2 K3 Si1 110.79(10) 4 2_554 ?
O10 K3 Si1 70.0(2) . 3_554 ?
O5 K3 Si1 86.4(2) 3_554 3_554 ?
O5 K3 Si1 156.5(3) 2_554 3_554 ?
O3 K3 Si1 97.6(2) 2_554 3_554 ?
O3 K3 Si1 22.55(17) 3_554 3_554 ?
F1 K3 Si1 104.1(3) 2_554 3_554 ?
O6 K3 Si1 129.01(17) . 3_554 ?
Si2 K3 Si1 110.79(10) . 3_554 ?
Si2 K3 Si1 154.32(16) 4 3_554 ?
Si1 K3 Si1 75.96(14) 2_554 3_554 ?
O10 K3 U3 86.89(8) . 2_454 ?
O5 K3 U3 33.43(19) 3_554 2_454 ?
O5 K3 U3 138.9(2) 2_554 2_454 ?
O3 K3 U3 151.8(2) 2_554 2_454 ?
O3 K3 U3 34.21(15) 3_554 2_454 ?
F1 K3 U3 93.59(8) 2_554 2_454 ?
O6 K3 U3 85.63(7) . 2_454 ?
Si2 K3 U3 59.78(6) . 2_454 ?
Si2 K3 U3 112.40(11) 4 2_454 ?
Si1 K3 U3 129.95(13) 2_554 2_454 ?
Si1 K3 U3 54.25(6) 3_554 2_454 ?
O10 U1 O9 178.0(7) . . ?
O10 U1 O7 88.1(4) . 4 ?
O9 U1 O7 90.4(4) . 4 ?
O10 U1 O7 88.1(4) . . ?
O9 U1 O7 90.4(4) . . ?
O7 U1 O7 86.6(5) 4 . ?
O10 U1 O2 91.6(3) . 4 ?
O9 U1 O2 89.8(4) . 4 ?
O7 U1 O2 89.2(2) 4 4 ?
O7 U1 O2 175.8(4) . 4 ?
O10 U1 O2 91.6(3) . . ?
O9 U1 O2 89.8(4) . . ?
O7 U1 O2 175.8(4) 4 . ?
O7 U1 O2 89.2(2) . . ?
O2 U1 O2 94.9(5) 4 . ?
O10 U1 K1 90.24(8) . 2 ?
O9 U1 K1 89.64(8) . 2 ?
O7 U1 K1 130.0(3) 4 2 ?
O7 U1 K1 43.4(3) . 2 ?
O2 U1 K1 140.8(3) 4 2 ?
O2 U1 K1 45.9(3) . 2 ?
O10 U1 K1 90.24(8) . 2_455 ?
O9 U1 K1 89.64(8) . 2_455 ?
O7 U1 K1 43.4(3) 4 2_455 ?
O7 U1 K1 130.0(3) . 2_455 ?
O2 U1 K1 45.9(3) 4 2_455 ?
O2 U1 K1 140.8(3) . 2_455 ?
K1 U1 K1 173.30(11) 2 2_455 ?
O10 U1 K3 31.9(4) . . ?
O9 U1 K3 150.1(4) . . ?
O7 U1 K3 110.9(2) 4 . ?
O7 U1 K3 110.9(2) . . ?
O2 U1 K3 70.5(2) 4 . ?
O2 U1 K3 70.5(2) . . ?
K1 U1 K3 91.97(7) 2 . ?
K1 U1 K3 91.97(7) 2_455 . ?
O10 U1 Cs2 138.6(3) . 4 ?
O9 U1 Cs2 42.9(3) . 4 ?
O7 U1 Cs2 93.0(2) 4 4 ?
O7 U1 Cs2 133.3(2) . 4 ?
O2 U1 Cs2 47.1(2) 4 4 ?
O2 U1 Cs2 90.0(2) . 4 ?
K1 U1 Cs2 119.02(7) 2 4 ?
K1 U1 Cs2 64.14(7) 2_455 4 ?
K3 U1 Cs2 112.74(6) . 4 ?
O10 U1 Cs2 138.6(3) . . ?
O9 U1 Cs2 42.9(3) . . ?
O7 U1 Cs2 133.3(2) 4 . ?
O7 U1 Cs2 93.0(2) . . ?
O2 U1 Cs2 90.0(2) 4 . ?
O2 U1 Cs2 47.1(2) . . ?
K1 U1 Cs2 64.14(7) 2 . ?
K1 U1 Cs2 119.02(7) 2_455 . ?
K3 U1 Cs2 112.74(6) . . ?
Cs2 U1 Cs2 54.96(3) 4 . ?
O10 U1 Cs1 43.5(3) . . ?
O9 U1 Cs1 135.0(3) . . ?
O7 U1 Cs1 44.6(2) 4 . ?
O7 U1 Cs1 85.9(2) . . ?
O2 U1 Cs1 91.0(2) 4 . ?
O2 U1 Cs1 134.9(2) . . ?
K1 U1 Cs1 116.09(7) 2 . ?
K1 U1 Cs1 60.48(7) 2_455 . ?
K3 U1 Cs1 69.60(6) . . ?
Cs2 U1 Cs1 124.620(16) 4 . ?
Cs2 U1 Cs1 177.65(4) . . ?
O11 U2 O12 178.1(6) . . ?
O11 U2 O1 88.0(4) . 4_455 ?
O12 U2 O1 90.8(3) . 4_455 ?
O11 U2 O1 88.0(4) . . ?
O12 U2 O1 90.8(3) . . ?
O1 U2 O1 96.2(5) 4_455 . ?
O11 U2 O8 92.6(4) . . ?
O12 U2 O8 88.7(4) . . ?
O1 U2 O8 176.6(3) 4_455 . ?
O1 U2 O8 87.2(3) . . ?
O11 U2 O8 92.6(4) . 4_455 ?
O12 U2 O8 88.7(3) . 4_455 ?
O1 U2 O8 87.2(3) 4_455 4_455 ?
O1 U2 O8 176.6(3) . 4_455 ?
O8 U2 O8 89.5(5) . 4_455 ?
O11 U2 K1 33.1(4) . . ?
O12 U2 K1 148.8(4) . . ?
O1 U2 K1 109.5(2) 4_455 . ?
O1 U2 K1 109.5(2) . . ?
O8 U2 K1 69.6(2) . . ?
O8 U2 K1 69.6(2) 4_455 . ?
O11 U2 K2 95.91(7) . 5_445 ?
O12 U2 K2 84.12(7) . 5_445 ?
O1 U2 K2 138.9(2) 4_455 5_445 ?
O1 U2 K2 43.4(3) . 5_445 ?
O8 U2 K2 44.4(2) . 5_445 ?
O8 U2 K2 133.2(2) 4_455 5_445 ?
K1 U2 K2 94.49(7) . 5_445 ?
O11 U2 K2 95.91(7) . 5_345 ?
O12 U2 K2 84.12(7) . 5_345 ?
O1 U2 K2 43.4(3) 4_455 5_345 ?
O1 U2 K2 138.9(2) . 5_345 ?
O8 U2 K2 133.2(2) . 5_345 ?
O8 U2 K2 44.4(2) 4_455 5_345 ?
K1 U2 K2 94.49(7) . 5_345 ?
K2 U2 K2 168.07(14) 5_445 5_345 ?
O11 U2 Cs1 136.1(3) . . ?
O12 U2 Cs1 45.3(3) . . ?
O1 U2 Cs1 135.3(2) 4_455 . ?
O1 U2 Cs1 92.8(2) . . ?
O8 U2 Cs1 43.7(2) . . ?
O8 U2 Cs1 84.5(2) 4_455 . ?
K1 U2 Cs1 108.32(6) . . ?
K2 U2 Cs1 58.33(7) 5_445 . ?
K2 U2 Cs1 111.18(7) 5_345 . ?
O11 U2 Cs1 136.1(3) . 4_455 ?
O12 U2 Cs1 45.3(3) . 4_455 ?
O1 U2 Cs1 92.8(2) 4_455 4_455 ?
O1 U2 Cs1 135.3(2) . 4_455 ?
O8 U2 Cs1 84.5(2) . 4_455 ?
O8 U2 Cs1 43.7(2) 4_455 4_455 ?
K1 U2 Cs1 108.32(6) . 4_455 ?
K2 U2 Cs1 111.18(7) 5_445 4_455 ?
K2 U2 Cs1 58.33(7) 5_345 4_455 ?
Cs1 U2 Cs1 52.92(3) . 4_455 ?
O11 U2 Cs2 36.2(3) . 3_454 ?
O12 U2 Cs2 142.6(3) . 3_454 ?
O1 U2 Cs2 51.8(2) 4_455 3_454 ?
O1 U2 Cs2 93.2(2) . 3_454 ?
O8 U2 Cs2 128.6(2) . 3_454 ?
O8 U2 Cs2 89.3(2) 4_455 3_454 ?
K1 U2 Cs2 61.97(6) . 3_454 ?
K2 U2 Cs2 122.57(7) 5_445 3_454 ?
K2 U2 Cs2 68.83(7) 5_345 3_454 ?
Cs1 U2 Cs2 169.96(3) . 3_454 ?
Cs1 U2 Cs2 125.567(19) 4_455 3_454 ?
O13 U3 O14 179.9(6) . . ?
O13 U3 O5 88.5(4) . . ?
O14 U3 O5 91.4(4) . . ?
O13 U3 O5 88.5(4) . 4_455 ?
O14 U3 O5 91.4(4) . 4_455 ?
O5 U3 O5 99.2(5) . 4_455 ?
O13 U3 O3 88.8(4) . . ?
O14 U3 O3 91.3(4) . . ?
O5 U3 O3 88.1(3) . . ?
O5 U3 O3 172.2(3) 4_455 . ?
O13 U3 O3 88.8(4) . 4_455 ?
O14 U3 O3 91.3(4) . 4_455 ?
O5 U3 O3 172.2(3) . 4_455 ?
O5 U3 O3 88.1(3) 4_455 4_455 ?
O3 U3 O3 84.6(4) . 4_455 ?
O13 U3 K3 86.54(8) . 2_455 ?
O14 U3 K3 93.47(8) . 2_455 ?
O5 U3 K3 142.8(3) . 2_455 ?
O5 U3 K3 43.9(3) 4_455 2_455 ?
O3 U3 K3 128.6(2) . 2_455 ?
O3 U3 K3 44.2(2) 4_455 2_455 ?
O13 U3 K3 86.54(8) . 2 ?
O14 U3 K3 93.47(8) . 2 ?
O5 U3 K3 43.9(3) . 2 ?
O5 U3 K3 142.8(3) 4_455 2 ?
O3 U3 K3 44.2(2) . 2 ?
O3 U3 K3 128.6(2) 4_455 2 ?
K3 U3 K3 170.13(13) 2_455 2 ?
O13 U3 K1 152.3(4) . 1_556 ?
O14 U3 K1 27.8(4) . 1_556 ?
O5 U3 K1 108.9(3) . 1_556 ?
O5 U3 K1 108.9(3) 4_455 1_556 ?
O3 U3 K1 71.0(2) . 1_556 ?
O3 U3 K1 71.0(2) 4_455 1_556 ?
K3 U3 K1 91.43(8) 2_455 1_556 ?
K3 U3 K1 91.43(8) 2 1_556 ?
O13 U3 Cs2 46.2(3) . 8_445 ?
O14 U3 Cs2 133.9(3) . 8_445 ?
O5 U3 Cs2 133.5(3) . 8_445 ?
O5 U3 Cs2 90.6(3) 4_455 8_445 ?
O3 U3 Cs2 82.2(2) . 8_445 ?
O3 U3 Cs2 42.8(2) 4_455 8_445 ?
K3 U3 Cs2 58.67(7) 2_455 8_445 ?
K3 U3 Cs2 111.51(7) 2 8_445 ?
K1 U3 Cs2 110.40(6) 1_556 8_445 ?
O13 U3 Cs2 46.2(3) . 5_445 ?
O14 U3 Cs2 133.9(3) . 5_445 ?
O5 U3 Cs2 90.6(3) . 5_445 ?
O5 U3 Cs2 133.5(3) 4_455 5_445 ?
O3 U3 Cs2 42.8(2) . 5_445 ?
O3 U3 Cs2 82.2(2) 4_455 5_445 ?
K3 U3 Cs2 111.51(7) 2_455 5_445 ?
K3 U3 Cs2 58.67(7) 2 5_445 ?
K1 U3 Cs2 110.40(6) 1_556 5_445 ?
Cs2 U3 Cs2 52.84(3) 8_445 5_445 ?
O13 U3 Cs1 35.6(3) . 4_455 ?
O14 U3 Cs1 144.3(3) . 4_455 ?
O5 U3 Cs1 93.5(3) . 4_455 ?
O5 U3 Cs1 52.9(3) 4_455 4_455 ?
O3 U3 Cs1 124.2(2) . 4_455 ?
O3 U3 Cs1 88.6(2) 4_455 4_455 ?
K3 U3 Cs1 62.65(8) 2_455 4_455 ?
K3 U3 Cs1 114.12(8) 2 4_455 ?
K1 U3 Cs1 154.074(13) 1_556 4_455 ?
Cs2 U3 Cs1 57.487(19) 8_445 4_455 ?
Cs2 U3 Cs1 81.39(3) 5_445 4_455 ?
O2 Si1 O1 110.7(5) 2 6_445 ?
O2 Si1 O3 113.0(5) 2 . ?
O1 Si1 O3 112.7(5) 6_445 . ?
O2 Si1 O4 105.3(6) 2 2 ?
O1 Si1 O4 106.4(5) 6_445 2 ?
O3 Si1 O4 108.2(5) . 2 ?
O2 Si1 K2 125.8(3) 2 2 ?
O1 Si1 K2 53.4(4) 6_445 2 ?
O3 Si1 K2 120.9(3) . 2 ?
O4 Si1 K2 53.3(4) 2 2 ?
O2 Si1 K1 54.7(4) 2 1_556 ?
O1 Si1 K1 149.3(4) 6_445 1_556 ?
O3 Si1 K1 97.9(3) . 1_556 ?
O4 Si1 K1 60.3(4) 2 1_556 ?
K2 Si1 K1 109.78(13) 2 1_556 ?
O2 Si1 Cs2 52.9(3) 2 2 ?
O1 Si1 Cs2 77.7(3) 6_445 2 ?
O3 Si1 Cs2 165.7(3) . 2 ?
O4 Si1 Cs2 76.6(3) 2 2 ?
K2 Si1 Cs2 73.00(10) 2 2 ?
K1 Si1 Cs2 72.42(11) 1_556 2 ?
O2 Si1 K3 84.2(4) 2 2 ?
O1 Si1 K3 99.1(4) 6_445 2 ?
O3 Si1 K3 41.1(3) . 2 ?
O4 Si1 K3 147.1(4) 2 2 ?
K2 Si1 K3 143.12(15) 2 2 ?
K1 Si1 K3 105.24(13) 1_556 2 ?
Cs2 Si1 K3 130.06(11) 2 2 ?
O2 Si1 Cs2 145.4(4) 2 5_445 ?
O1 Si1 Cs2 64.7(3) 6_445 5_445 ?
O3 Si1 Cs2 50.1(3) . 5_445 ?
O4 Si1 Cs2 108.9(4) 2 5_445 ?
K2 Si1 Cs2 80.86(10) 2 5_445 ?
K1 Si1 Cs2 143.77(13) 1_556 5_445 ?
Cs2 Si1 Cs2 142.16(9) 2 5_445 ?
K3 Si1 Cs2 63.89(10) 2 5_445 ?
O5 Si2 O7 108.5(5) 3_554 2_554 ?
O5 Si2 O8 112.6(5) 3_554 . ?
O7 Si2 O8 113.7(5) 2_554 . ?
O5 Si2 O6 107.5(5) 3_554 . ?
O7 Si2 O6 107.4(5) 2_554 . ?
O8 Si2 O6 106.7(5) . . ?
O5 Si2 K2 145.4(4) 3_554 5_445 ?
O7 Si2 K2 105.7(3) 2_554 5_445 ?
O8 Si2 K2 55.6(3) . 5_445 ?
O6 Si2 K2 56.4(4) . 5_445 ?
O5 Si2 K3 50.0(4) 3_554 . ?
O7 Si2 K3 107.7(4) 2_554 . ?
O8 Si2 K3 138.6(3) . . ?
O6 Si2 K3 60.0(4) . . ?
K2 Si2 K3 114.04(13) 5_445 . ?
O5 Si2 K1 99.5(4) 3_554 . ?
O7 Si2 K1 43.4(4) 2_554 . ?
O8 Si2 K1 79.9(3) . . ?
O6 Si2 K1 146.4(4) . . ?
K2 Si2 K1 108.66(13) 5_445 . ?
K3 Si2 K1 134.39(15) . . ?
O5 Si2 Cs1 77.3(4) 3_554 . ?
O7 Si2 Cs1 170.4(4) 2_554 . ?
O8 Si2 Cs1 56.7(3) . . ?
O6 Si2 Cs1 77.2(3) . . ?
K2 Si2 Cs1 69.42(10) 5_445 . ?
K3 Si2 Cs1 81.92(11) . . ?
K1 Si2 Cs1 129.18(11) . . ?
O5 Si2 Cs1 64.2(4) 3_554 3_554 ?
O7 Si2 Cs1 45.7(3) 2_554 3_554 ?
O8 Si2 Cs1 142.2(4) . 3_554 ?
O6 Si2 Cs1 110.0(4) . 3_554 ?
K2 Si2 Cs1 146.94(11) 5_445 3_554 ?
K3 Si2 Cs1 70.95(10) . 3_554 ?
K1 Si2 Cs1 64.57(10) . 3_554 ?
Cs1 Si2 Cs1 141.37(8) . 3_554 ?
Si1 O1 U2 155.6(6) 6_444 . ?
Si1 O1 K2 99.0(5) 6_444 5_445 ?
U2 O1 K2 102.6(3) . 5_445 ?
Si1 O1 Cs2 90.8(4) 6_444 2_554 ?
U2 O1 Cs2 97.6(3) . 2_554 ?
K2 O1 Cs2 97.4(3) 5_445 2_554 ?
Si1 O1 Cs2 78.0(3) 6_444 5_445 ?
U2 O1 Cs2 94.5(3) . 5_445 ?
K2 O1 Cs2 80.1(2) 5_445 5_445 ?
Cs2 O1 Cs2 167.9(3) 2_554 5_445 ?
Si1 O2 U1 149.1(6) 2_554 . ?
Si1 O2 K1 98.2(5) 2_554 2 ?
U1 O2 K1 99.9(3) . 2 ?
Si1 O2 Cs2 103.0(4) 2_554 . ?
U1 O2 Cs2 101.1(3) . . ?
K1 O2 Cs2 92.1(3) 2 . ?
Si1 O3 U3 129.9(5) . . ?
Si1 O3 K3 116.4(4) . 2 ?
U3 O3 K3 101.6(3) . 2 ?
Si1 O3 Cs2 105.9(3) . 5_445 ?
U3 O3 Cs2 107.4(3) . 5_445 ?
K3 O3 Cs2 87.3(3) 2 5_445 ?
Si1 O4 Si1 139.9(7) 2_554 3_654 ?
Si1 O4 K2 97.7(4) 2_554 . ?
Si1 O4 K2 97.7(4) 3_654 . ?
Si1 O4 K1 90.9(4) 2_554 2 ?
Si1 O4 K1 90.9(4) 3_654 2 ?
K2 O4 K1 154.4(4) . 2 ?
Si1 O4 Cs2 78.0(3) 2_554 . ?
Si1 O4 Cs2 141.2(4) 3_654 . ?
K2 O4 Cs2 80.6(2) . . ?
K1 O4 Cs2 77.7(2) 2 . ?
Si1 O4 Cs2 141.2(4) 2_554 4_655 ?
Si1 O4 Cs2 78.0(3) 3_654 4_655 ?
K2 O4 Cs2 80.6(2) . 4_655 ?
K1 O4 Cs2 77.7(2) 2 4_655 ?
Cs2 O4 Cs2 63.42(16) . 4_655 ?
Si2 O5 U3 152.8(6) 3 . ?
Si2 O5 K3 103.5(5) 3 2 ?
U3 O5 K3 102.7(4) . 2 ?
Si2 O5 Cs1 91.6(4) 3 . ?
U3 O5 Cs1 97.5(3) . . ?
K3 O5 Cs1 85.9(3) 2 . ?
Si2 O5 Cs1 77.4(4) 3 3 ?
U3 O5 Cs1 94.0(3) . 3 ?
K3 O5 Cs1 93.0(3) 2 3 ?
Cs1 O5 Cs1 168.4(3) . 3 ?
Si2 O6 Si2 141.9(7) . 4 ?
Si2 O6 K2 94.2(4) . 5_445 ?
Si2 O6 K2 94.2(4) 4 5_445 ?
Si2 O6 K3 92.0(4) . . ?
Si2 O6 K3 92.0(4) 4 . ?
K2 O6 K3 160.6(4) 5_445 . ?
Si2 O6 Cs1 77.0(3) . . ?
Si2 O6 Cs1 141.0(4) 4 . ?
K2 O6 Cs1 75.1(2) 5_445 . ?
K3 O6 Cs1 88.5(2) . . ?
Si2 O6 Cs1 141.0(4) . 4 ?
Si2 O6 Cs1 77.0(3) 4 4 ?
K2 O6 Cs1 75.1(2) 5_445 4 ?
K3 O6 Cs1 88.5(2) . 4 ?
Cs1 O6 Cs1 64.04(17) . 4 ?
Si2 O7 U1 128.0(5) 2 . ?
Si2 O7 K1 112.7(5) 2 2 ?
U1 O7 K1 103.0(3) . 2 ?
Si2 O7 Cs1 111.9(4) 2 4 ?
U1 O7 Cs1 104.7(3) . 4 ?
K1 O7 Cs1 89.5(3) 2 4 ?
Si2 O8 U2 151.2(5) . . ?
Si2 O8 K2 95.8(4) . 5_445 ?
U2 O8 K2 101.4(3) . 5_445 ?
Si2 O8 Cs1 97.5(4) . . ?
U2 O8 Cs1 106.5(3) . . ?
K2 O8 Cs1 85.9(2) 5_445 . ?
U1 O9 K2 132.2(6) . 6 ?
U1 O9 Cs2 113.5(5) . 4 ?
K2 O9 Cs2 103.3(3) 6 4 ?
U1 O9 Cs2 113.5(5) . . ?
K2 O9 Cs2 103.3(3) 6 . ?
Cs2 O9 Cs2 76.9(3) 4 . ?
U1 O10 K3 127.7(6) . . ?
U1 O10 Cs1 113.3(4) . . ?
K3 O10 Cs1 107.0(4) . . ?
U1 O10 Cs1 113.3(4) . 4 ?
K3 O10 Cs1 107.0(4) . 4 ?
Cs1 O10 Cs1 77.1(3) . 4 ?
U2 O11 K1 124.2(6) . . ?
U2 O11 Cs2 123.5(4) . 3_454 ?
K1 O11 Cs2 97.6(3) . 3_454 ?
U2 O11 Cs2 123.5(4) . 2_554 ?
K1 O11 Cs2 97.6(3) . 2_554 ?
Cs2 O11 Cs2 79.4(3) 3_454 2_554 ?
U2 O12 Cs2 126.3(4) . 5_445 ?
U2 O12 Cs2 126.3(4) . 8_445 ?
Cs2 O12 Cs2 73.2(3) 5_445 8_445 ?
U2 O12 Cs1 111.5(4) . 4_455 ?
Cs2 O12 Cs1 121.7(4) 5_445 4_455 ?
Cs2 O12 Cs1 80.20(18) 8_445 4_455 ?
U2 O12 Cs1 111.5(4) . . ?
Cs2 O12 Cs1 80.20(18) 5_445 . ?
Cs2 O12 Cs1 121.7(4) 8_445 . ?
Cs1 O12 Cs1 71.4(3) 4_455 . ?
U3 O13 Cs1 124.9(4) . 4_455 ?
U3 O13 Cs1 124.9(4) . . ?
Cs1 O13 Cs1 75.7(3) 4_455 . ?
U3 O13 Cs2 110.7(4) . 8_445 ?
Cs1 O13 Cs2 80.99(17) 4_455 8_445 ?
Cs1 O13 Cs2 123.4(4) . 8_445 ?
U3 O13 Cs2 110.7(4) . 5_445 ?
Cs1 O13 Cs2 123.4(4) 4_455 5_445 ?
Cs1 O13 Cs2 80.99(17) . 5_445 ?
Cs2 O13 Cs2 70.4(3) 8_445 5_445 ?
U3 O14 K1 133.5(7) . 1_556 ?
U3 O14 Cs1 125.2(4) . 3 ?
K1 O14 Cs1 89.5(3) 1_556 3 ?
U3 O14 Cs1 125.2(4) . 2_455 ?
K1 O14 Cs1 89.5(3) 1_556 2_455 ?
Cs1 O14 Cs1 76.0(3) 3 2_455 ?
Cs1 F1 Cs1 86.3(5) 4 . ?
Cs1 F1 Cs2 178.1(7) 4 5_445 ?
Cs1 F1 Cs2 93.61(3) . 5_445 ?
Cs1 F1 Cs2 93.61(3) 4 8_545 ?
Cs1 F1 Cs2 178.1(7) . 8_545 ?
Cs2 F1 Cs2 86.4(5) 5_445 8_545 ?
Cs1 F1 K3 95.6(5) 4 2 ?
Cs1 F1 K3 95.6(5) . 2 ?
Cs2 F1 K3 86.3(4) 5_445 2 ?
Cs2 F1 K3 86.3(4) 8_545 2 ?
Cs1 F1 K2 85.9(4) 4 5_445 ?
Cs1 F1 K2 85.9(4) . 5_445 ?
Cs2 F1 K2 92.2(4) 5_445 5_445 ?
Cs2 F1 K2 92.2(4) 8_545 5_445 ?
K3 F1 K2 177.9(7) 2 5_445 ?

loop_
_geom_bond_atom_site_label_1
_geom_bond_atom_site_label_2
_geom_bond_distance
_geom_bond_site_symmetry_2
_geom_bond_publ_flag
Cs1 F1 2.879(12) . ?
Cs1 O7 3.063(9) 4 ?
Cs1 O8 3.129(8) . ?
Cs1 O14 3.142(11) 2_454 ?
Cs1 O13 3.153(10) . ?
Cs1 O10 3.159(10) . ?
Cs1 O12 3.318(10) . ?
Cs1 O5 3.574(10) . ?
Cs1 O5 3.710(11) 3_554 ?
Cs1 Si2 3.711(3) . ?
Cs1 O6 3.715(9) . ?
Cs1 Cs1 3.8704(16) 4_455 ?
Cs2 F1 2.900(12) 5 ?
Cs2 O3 3.071(8) 5 ?
Cs2 O9 3.088(10) . ?
Cs2 O11 3.106(9) 2 ?
Cs2 O2 3.106(9) . ?
Cs2 O12 3.221(10) 5 ?
Cs2 O13 3.331(10) 5 ?
Cs2 O1 3.481(9) 2 ?
Cs2 O4 3.775(9) . ?
Cs2 O1 3.791(9) 5 ?
Cs2 Si1 3.795(3) 2_554 ?
Cs2 Cs2 3.8404(19) 4 ?
K1 O11 2.578(14) . ?
K1 O14 2.665(14) 1_554 ?
K1 O7 2.756(10) 2_554 ?
K1 O7 2.756(10) 3_454 ?
K1 O2 2.849(11) 3_454 ?
K1 O2 2.849(11) 2_554 ?
K1 O4 3.000(12) 2_554 ?
K1 Si1 3.454(5) 4_454 ?
K1 Si1 3.454(5) 1_554 ?
K1 Si2 3.701(5) 4_455 ?
K1 Si2 3.701(5) . ?
K1 U2 3.910(5) . ?
K2 O4 2.752(12) . ?
K2 O1 2.764(10) 5 ?
K2 O1 2.764(10) 8 ?
K2 O8 2.800(10) 8 ?
K2 O8 2.800(10) 5 ?
K2 O6 2.821(11) 5 ?
K2 O9 2.921(15) 6_554 ?
K2 F1 3.057(19) 5 ?
K2 Si2 3.378(5) 8 ?
K2 Si2 3.378(5) 5 ?
K2 Si1 3.401(5) 2_554 ?
K2 Si1 3.401(5) 3_654 ?
K3 O10 2.746(14) . ?
K3 O5 2.786(11) 3_554 ?
K3 O5 2.786(11) 2_554 ?
K3 O3 2.789(9) 2_554 ?
K3 O3 2.789(9) 3_554 ?
K3 F1 3.018(19) 2_554 ?
K3 O6 3.065(11) . ?
K3 Si2 3.538(5) . ?
K3 Si2 3.538(5) 4 ?
K3 Si1 3.803(5) 2_554 ?
K3 Si1 3.803(5) 3_554 ?
K3 U3 3.9193(4) 2_454 ?
U1 O10 1.811(13) . ?
U1 O9 1.818(13) . ?
U1 O7 2.225(9) 4 ?
U1 O7 2.225(9) . ?
U1 O2 2.234(9) 4 ?
U1 O2 2.234(9) . ?
U1 K1 3.9114(3) 2 ?
U1 K1 3.9114(3) 2_455 ?
U1 Cs2 4.1615(16) 4 ?
U2 O11 1.828(12) . ?
U2 O12 1.840(12) . ?
U2 O1 2.250(9) 4_455 ?
U2 O1 2.250(9) . ?
U2 O8 2.253(9) . ?
U2 O8 2.253(9) 4_455 ?
U2 K2 3.9260(5) 5_445 ?
U2 K2 3.9260(5) 5_345 ?
U2 Cs1 4.3430(13) 4_455 ?
U2 Cs2 4.3884(15) 3_454 ?
U3 O13 1.807(12) . ?
U3 O14 1.825(13) . ?
U3 O5 2.213(9) . ?
U3 O5 2.213(9) 4_455 ?
U3 O3 2.249(8) . ?
U3 O3 2.249(8) 4_455 ?
U3 K3 3.9193(4) 2_455 ?
U3 K3 3.9193(4) 2 ?
U3 K1 4.139(5) 1_556 ?
U3 Cs2 4.3153(14) 8_445 ?
U3 Cs2 4.3153(14) 5_445 ?
U3 Cs1 4.4419(13) 4_455 ?
Si1 O2 1.590(9) 2 ?
Si1 O1 1.596(9) 6_445 ?
Si1 O3 1.628(8) . ?
Si1 O4 1.665(5) 2 ?
Si1 K2 3.401(5) 2 ?
Si1 K1 3.454(5) 1_556 ?
Si1 Cs2 3.795(3) 2 ?
Si1 K3 3.803(5) 2 ?
Si1 Cs2 3.850(3) 5_445 ?
Si2 O5 1.623(10) 3_554 ?
Si2 O7 1.626(9) 2_554 ?
Si2 O8 1.627(9) . ?
Si2 O6 1.661(5) . ?
Si2 K2 3.378(5) 5_445 ?
Si2 Cs1 3.967(3) 3_554 ?
O1 Si1 1.596(9) 6_444 ?
O1 K2 2.764(10) 5_445 ?
O1 Cs2 3.481(9) 2_554 ?
O1 Cs2 3.791(9) 5_445 ?
O2 Si1 1.590(9) 2_554 ?
O2 K1 2.849(11) 2 ?
O3 K3 2.789(9) 2 ?
O3 Cs2 3.071(8) 5_445 ?
O4 Si1 1.665(5) 2_554 ?
O4 Si1 1.665(5) 3_654 ?
O4 K1 3.000(12) 2 ?
O4 Cs2 3.775(9) 4_655 ?
O5 Si2 1.623(10) 3 ?
O5 K3 2.786(11) 2 ?
O5 Cs1 3.711(11) 3 ?
O6 Si2 1.661(5) 4 ?
O6 K2 2.821(11) 5_445 ?
O6 Cs1 3.715(9) 4 ?
O7 Si2 1.626(9) 2 ?
O7 K1 2.756(10) 2 ?
O7 Cs1 3.063(9) 4 ?
O8 K2 2.800(10) 5_445 ?
O9 K2 2.921(15) 6 ?
O9 Cs2 3.088(10) 4 ?
O10 Cs1 3.160(10) 4 ?
O11 Cs2 3.106(9) 3_454 ?
O11 Cs2 3.106(9) 2_554 ?
O12 Cs2 3.221(10) 5_445 ?
O12 Cs2 3.221(10) 8_445 ?
O12 Cs1 3.318(10) 4_455 ?
O13 Cs1 3.153(10) 4_455 ?
O13 Cs2 3.331(10) 8_445 ?
O13 Cs2 3.331(10) 5_445 ?
O14 K1 2.665(14) 1_556 ?
O14 Cs1 3.142(11) 3 ?
O14 Cs1 3.142(11) 2_455 ?
F1 Cs1 2.879(12) 4 ?
F1 Cs2 2.900(12) 5_445 ?
F1 Cs2 2.900(12) 8_545 ?
F1 K3 3.018(19) 2 ?
F1 K2 3.057(19) 5_445 ?
